data_7044375
loop_
_publ_author_name
'Luo, Qi'
'Dai, Zengjin'
'Cong, Hengjiang'
'Li, Renjie'
'Peng, Tianyou'
'Zhang, Jing'

_publ_section_title
;
 Oxidant-free Synthesis of Benzimidazoles from Alcohols and Aromatic
 Diamines Catalysed by New Ru(II)-PNS(O) Pincer Complexes
;
_journal_name_full 'Dalton Trans.'
_journal_paper_doi 10.1039/C7DT02584J
_journal_year 2017
_chemical_formula_sum 'C30 H25 Cl3 N O2 P Ru S'
_chemical_formula_weight 701.96
_space_group_crystal_system monoclinic
_space_group_IT_number 14
_space_group_name_Hall '-P 2yn'
_space_group_name_H-M_alt 'P 1 21/n 1'
_symmetry_space_group_name_Hall '-P 2yn'
_symmetry_space_group_name_H-M 'P 1 21/n 1'
_atom_sites_solution_hydrogens difmap
_atom_sites_solution_primary direct
_atom_sites_solution_secondary difmap
_audit_block_doi 10.5517/ccdc.csd.cc1n6r1n
_audit_creation_method SHELXL-2014/7
_audit_update_record
;
2017-01-06 deposited with the CCDC.
2017-09-29 downloaded from the CCDC.
;
_cell_angle_alpha 90
_cell_angle_beta 102.4590(10)
_cell_angle_gamma 90
_cell_formula_units_Z 4
_cell_length_a 12.3352(7)
_cell_length_b 17.8423(11)
_cell_length_c 13.2015(8)
_cell_measurement_reflns_used 9977
_cell_measurement_temperature 100(2)
_cell_measurement_theta_max 28.70
_cell_measurement_theta_min 2.28
_cell_volume 2837.1(3)
_computing_cell_refinement 'Bruker SAINT'
_computing_data_collection 'Bruker APEX2'
_computing_data_reduction 'Bruker SAINT'
_computing_molecular_graphics 'Bruker SHELXTL'
_computing_publication_material 'Bruker SHELXTL'
_computing_structure_refinement 'SHELXL-2014/7 (Sheldrick, 2014)'
_computing_structure_solution 'SHELXS-97 (Sheldrick, 2008)'
_diffrn_ambient_temperature 100(2)
_diffrn_measured_fraction_theta_full 1.000
_diffrn_measured_fraction_theta_max 0.999
_diffrn_measurement_device_type 'Bruker Kappa APEX-Duo CCD'
_diffrn_measurement_method '\f and \w scans'
_diffrn_radiation_type MoK\a
_diffrn_radiation_wavelength 0.71073
_diffrn_reflns_av_R_equivalents 0.0411
_diffrn_reflns_av_unetI/netI 0.0283
_diffrn_reflns_Laue_measured_fraction_full 1.000
_diffrn_reflns_Laue_measured_fraction_max 0.999
_diffrn_reflns_limit_h_max 16
_diffrn_reflns_limit_h_min -15
_diffrn_reflns_limit_k_max 24
_diffrn_reflns_limit_k_min -24
_diffrn_reflns_limit_l_max 17
_diffrn_reflns_limit_l_min -17
_diffrn_reflns_number 43633
_diffrn_reflns_point_group_measured_fraction_full 1.000
_diffrn_reflns_point_group_measured_fraction_max 0.999
_diffrn_reflns_theta_full 25.242
_diffrn_reflns_theta_max 28.724
_diffrn_reflns_theta_min 1.949
_diffrn_source 'fine-focus sealed tube'
_exptl_absorpt_coefficient_mu 0.996
_exptl_absorpt_correction_T_max 0.7458
_exptl_absorpt_correction_T_min 0.6804
_exptl_absorpt_correction_type multi-scan
_exptl_absorpt_process_details 'SADABS-2012/1 (Bruker,2012)'
_exptl_crystal_colour colorless
_exptl_crystal_density_diffrn 1.643
_exptl_crystal_density_method 'not measured'
_exptl_crystal_description prism
_exptl_crystal_F_000 1416
_exptl_crystal_size_max 0.080
_exptl_crystal_size_mid 0.070
_exptl_crystal_size_min 0.060
_refine_diff_density_max 1.233
_refine_diff_density_min -0.837
_refine_diff_density_rms 0.079
_refine_ls_extinction_method none
_refine_ls_goodness_of_fit_ref 1.038
_refine_ls_hydrogen_treatment refall
_refine_ls_matrix_type full
_refine_ls_number_parameters 452
_refine_ls_number_reflns 7341
_refine_ls_number_restraints 15
_refine_ls_restrained_S_all 1.084
_refine_ls_R_factor_all 0.0365
_refine_ls_R_factor_gt 0.0271
_refine_ls_shift/su_max 0.001
_refine_ls_shift/su_mean 0.000
_refine_ls_structure_factor_coef Fsqd
_refine_ls_weighting_details 'w=1/[\s^2^(Fo^2^)+(0.0324P)^2^+1.6902P] where P=(Fo^2^+2Fc^2^)/3'
_refine_ls_weighting_scheme calc
_refine_ls_wR_factor_gt 0.0623
_refine_ls_wR_factor_ref 0.0658
_reflns_Friedel_coverage 0.000
_reflns_number_gt 6221
_reflns_number_total 7341
_reflns_threshold_expression 'I > 2\s(I)'
_cod_data_source_file c7dt02584j2.cif
_cod_data_source_block x_a
_cod_database_code 7044375
_shelx_shelxl_version_number 2014/7
_shelx_space_group_comment
;
The symmetry employed for this shelxl refinement is uniquely defined
by the following loop, which should always be used as a source of
symmetry information in preference to the above space-group names.
They are only intended as comments.
;
_shelx_estimated_absorpt_t_min 0.925
_shelx_estimated_absorpt_t_max 0.943

loop_
_space_group_symop_operation_xyz
'x, y, z'
'-x+1/2, y+1/2, -z+1/2'
'-x, -y, -z'
'x-1/2, -y-1/2, z-1/2'

loop_
_atom_site_label
_atom_site_type_symbol
_atom_site_fract_x
_atom_site_fract_y
_atom_site_fract_z
_atom_site_U_iso_or_equiv
_atom_site_adp_type
_atom_site_occupancy
_atom_site_site_symmetry_order
_atom_site_calc_flag
_atom_site_refinement_flags_adp
Ru1 Ru 0.64797(2) 0.35376(2) 0.32472(2) 0.00923(4) Uani 1 1 d .
Cl1 Cl 0.44403(6) 0.73463(4) 0.32436(6) 0.03951(15) Uani 1 1 d U
O1 O 0.87341(12) 0.36895(8) 0.50743(10) 0.0166(3) Uani 1 1 d .
N1 N 0.67603(13) 0.24116(9) 0.28174(11) 0.0115(3) Uani 1 1 d .
C1 C 0.93319(15) 0.39681(11) 0.33409(14) 0.0126(4) Uani 1 1 d .
Cl02 Cl 0.65272(4) 0.39703(3) 0.14559(3) 0.01489(9) Uani 1 1 d .
H2 H 1.020(2) 0.4388(15) 0.467(2) 0.028(7) Uiso 1 1 d .
Cl2 Cl 0.31452(7) 0.59870(5) 0.31358(7) 0.0583(2) Uani 1 1 d U
O2 O 0.60670(14) 0.50027(9) 0.42075(13) 0.0289(4) Uani 1 1 d .
C2 C 1.01781(17) 0.43741(11) 0.39579(16) 0.0160(4) Uani 1 1 d .
S1 S 0.83402(4) 0.35194(3) 0.39598(3) 0.01087(9) Uani 1 1 d .
P1 P 0.46568(4) 0.31827(3) 0.26398(3) 0.01122(10) Uani 1 1 d .
C5 C 1.00625(18) 0.42264(13) 0.18426(16) 0.0201(4) Uani 1 1 d .
H5 H 1.005(2) 0.4155(14) 0.1116(19) 0.020(6) Uiso 1 1 d .
C6 C 0.92616(17) 0.38879(12) 0.22794(15) 0.0161(4) Uani 1 1 d .
H6 H 0.871(2) 0.3630(14) 0.1893(18) 0.017(6) Uiso 1 1 d .
C7 C 0.86575(16) 0.25629(11) 0.37340(13) 0.0124(4) Uani 1 1 d .
C8 C 0.96900(17) 0.22718(12) 0.41373(15) 0.0169(4) Uani 1 1 d .
H8 H 1.026(2) 0.2585(14) 0.4474(18) 0.018(6) Uiso 1 1 d .
C9 C 0.98931(18) 0.15021(12) 0.40336(16) 0.0207(4) Uani 1 1 d .
H9 H 1.060(2) 0.1283(15) 0.434(2) 0.031(7) Uiso 1 1 d .
C10 C 0.90686(19) 0.10445(12) 0.35047(16) 0.0192(4) Uani 1 1 d .
H10 H 0.917(2) 0.0544(15) 0.3462(18) 0.021(6) Uiso 1 1 d .
C11 C 0.80099(18) 0.13349(11) 0.30511(15) 0.0154(4) Uani 1 1 d .
C12 C 0.71283(19) 0.08886(12) 0.25043(16) 0.0186(4) Uani 1 1 d .
H12 H 0.724(2) 0.0408(15) 0.2453(19) 0.022(6) Uiso 1 1 d .
C13 C 0.61150(18) 0.12052(12) 0.21302(15) 0.0177(4) Uani 1 1 d .
H13 H 0.551(2) 0.0933(15) 0.1791(19) 0.023(6) Uiso 1 1 d .
H3 H 1.153(2) 0.4971(15) 0.389(2) 0.024(6) Uiso 1 1 d .
C3 C 1.09750(18) 0.47121(12) 0.35087(18) 0.0212(4) Uani 1 1 d .
H4 H 1.143(2) 0.4817(15) 0.214(2) 0.029(7) Uiso 1 1 d .
C4 C 1.09163(18) 0.46347(12) 0.24513(18) 0.0211(4) Uani 1 1 d .
C14 C 0.59483(16) 0.19752(11) 0.23078(14) 0.0139(4) Uani 1 1 d .
H15 H 0.640(2) 0.3164(16) 0.430(2) 0.031(7) Uiso 1 1 d .
C15 C 0.77973(16) 0.21070(10) 0.31834(13) 0.0122(4) Uani 1 1 d .
H16B H 0.429(2) 0.1981(15) 0.1858(19) 0.022(6) Uiso 1 1 d .
H16A H 0.4857(19) 0.2526(14) 0.1277(19) 0.019(6) Uiso 1 1 d .
C16 C 0.48490(17) 0.23363(12) 0.19050(15) 0.0152(4) Uani 1 1 d .
C17 C 0.38644(15) 0.29014(11) 0.35885(14) 0.0132(4) Uani 1 1 d .
C18 C 0.37732(18) 0.21572(12) 0.38798(16) 0.0191(4) Uani 1 1 d .
H18 H 0.408(2) 0.1780(15) 0.3561(19) 0.020(6) Uiso 1 1 d .
H19 H 0.310(2) 0.1459(16) 0.483(2) 0.031(7) Uiso 1 1 d .
C19 C 0.3193(2) 0.19769(14) 0.46435(17) 0.0254(5) Uani 1 1 d .
H20 H 0.233(2) 0.2420(16) 0.562(2) 0.032(7) Uiso 1 1 d .
C20 C 0.27140(18) 0.25368(14) 0.51231(16) 0.0246(5) Uani 1 1 d .
H21 H 0.252(2) 0.3645(16) 0.516(2) 0.033(8) Uiso 1 1 d .
C21 C 0.28068(19) 0.32746(15) 0.48460(17) 0.0245(5) Uani 1 1 d .
C22 C 0.33741(18) 0.34613(12) 0.40780(16) 0.0191(4) Uani 1 1 d .
H22 H 0.340(2) 0.3936(16) 0.387(2) 0.031(7) Uiso 1 1 d .
C23 C 0.36588(16) 0.37039(11) 0.16795(14) 0.0144(4) Uani 1 1 d .
H24 H 0.438(2) 0.4751(14) 0.1981(18) 0.021(6) Uiso 1 1 d .
C24 C 0.37915(19) 0.44622(13) 0.15339(19) 0.0243(5) Uani 1 1 d .
C26 C 0.2165(2) 0.44629(16) 0.01468(17) 0.0283(5) Uani 1 1 d .
H26 H 0.169(2) 0.4694(16) -0.036(2) 0.032(7) Uiso 1 1 d .
C25 C 0.3043(2) 0.48406(15) 0.0763(2) 0.0312(6) Uani 1 1 d .
H25 H 0.309(2) 0.5333(18) 0.067(2) 0.041(8) Uiso 1 1 d .
C27 C 0.20206(19) 0.37108(15) 0.02989(17) 0.0260(5) Uani 1 1 d .
H27 H 0.145(2) 0.3459(14) -0.011(2) 0.024(7) Uiso 1 1 d .
C28 C 0.27639(18) 0.33249(13) 0.10616(16) 0.0216(4) Uani 1 1 d .
H28 H 0.267(2) 0.2799(16) 0.1146(19) 0.025(7) Uiso 1 1 d .
C29 C 0.62187(16) 0.44535(12) 0.38108(15) 0.0164(4) Uani 1 1 d .
C30 C 0.4402(2) 0.64246(15) 0.3676(2) 0.0342(4) Uani 1 1 d U
H30B H 0.449(3) 0.6418(19) 0.440(3) 0.063(11) Uiso 1 1 d .
H30A H 0.501(4) 0.617(2) 0.344(3) 0.095(15) Uiso 1 1 d .

loop_
_atom_site_aniso_label
_atom_site_aniso_U_11
_atom_site_aniso_U_22
_atom_site_aniso_U_33
_atom_site_aniso_U_23
_atom_site_aniso_U_13
_atom_site_aniso_U_12
Ru1 0.00837(8) 0.00921(7) 0.01035(7) -0.00034(5) 0.00257(5) 0.00030(5)
Cl1 0.0467(4) 0.0253(3) 0.0511(4) -0.0029(3) 0.0206(3) -0.0043(3)
O1 0.0174(7) 0.0212(7) 0.0104(6) -0.0022(5) 0.0010(5) 0.0002(6)
N1 0.0125(8) 0.0115(7) 0.0113(7) 0.0003(6) 0.0042(6) 0.0007(6)
C1 0.0089(9) 0.0125(9) 0.0167(8) 0.0002(7) 0.0038(7) 0.0021(7)
Cl02 0.0148(2) 0.0175(2) 0.01285(19) 0.00285(16) 0.00399(16) 0.00157(17)
Cl2 0.0491(5) 0.0530(5) 0.0657(5) 0.0061(4) -0.0036(4) -0.0300(4)
O2 0.0326(9) 0.0187(8) 0.0344(9) -0.0079(7) 0.0053(7) 0.0061(7)
C2 0.0146(10) 0.0129(9) 0.0206(9) -0.0037(7) 0.0039(7) -0.0004(7)
S1 0.0102(2) 0.0123(2) 0.01004(18) -0.00069(15) 0.00209(15) 0.00068(17)
P1 0.0090(2) 0.0125(2) 0.0122(2) 0.00070(17) 0.00237(17) -0.00071(18)
C5 0.0173(11) 0.0246(11) 0.0200(10) 0.0005(8) 0.0075(8) 0.0012(8)
C6 0.0119(10) 0.0194(10) 0.0166(9) -0.0023(7) 0.0026(7) -0.0008(8)
C7 0.0135(9) 0.0120(9) 0.0124(8) 0.0010(6) 0.0043(7) 0.0020(7)
C8 0.0134(10) 0.0216(10) 0.0152(9) 0.0006(7) 0.0022(7) 0.0026(8)
C9 0.0173(11) 0.0227(11) 0.0216(9) 0.0032(8) 0.0033(8) 0.0088(9)
C10 0.0234(11) 0.0133(10) 0.0228(10) 0.0041(8) 0.0091(8) 0.0082(8)
C11 0.0204(10) 0.0125(9) 0.0152(8) 0.0007(7) 0.0080(7) 0.0017(8)
C12 0.0253(11) 0.0115(9) 0.0216(9) -0.0014(7) 0.0107(8) 0.0020(8)
C13 0.0199(11) 0.0152(9) 0.0195(9) -0.0048(7) 0.0074(8) -0.0047(8)
C3 0.0144(10) 0.0176(10) 0.0313(11) -0.0062(8) 0.0041(8) -0.0032(8)
C4 0.0148(11) 0.0184(10) 0.0333(11) 0.0016(8) 0.0124(9) -0.0014(8)
C14 0.0151(10) 0.0151(9) 0.0123(8) -0.0025(7) 0.0050(7) -0.0010(7)
C15 0.0133(9) 0.0133(9) 0.0114(8) 0.0014(6) 0.0056(7) 0.0024(7)
C16 0.0125(10) 0.0176(10) 0.0151(9) -0.0036(7) 0.0022(7) -0.0013(8)
C17 0.0079(9) 0.0171(9) 0.0144(8) 0.0017(7) 0.0016(7) -0.0023(7)
C18 0.0197(11) 0.0163(10) 0.0214(9) 0.0014(8) 0.0047(8) -0.0029(8)
C19 0.0256(12) 0.0263(12) 0.0234(10) 0.0083(9) 0.0031(9) -0.0096(9)
C20 0.0143(11) 0.0407(14) 0.0189(10) 0.0106(9) 0.0044(8) -0.0038(9)
C21 0.0201(12) 0.0340(13) 0.0222(10) 0.0049(9) 0.0107(9) 0.0062(10)
C22 0.0190(11) 0.0188(10) 0.0213(9) 0.0049(8) 0.0084(8) 0.0017(8)
C23 0.0100(9) 0.0202(10) 0.0142(8) 0.0038(7) 0.0056(7) 0.0014(7)
C24 0.0139(11) 0.0230(11) 0.0363(12) 0.0102(9) 0.0060(9) -0.0003(9)
C26 0.0187(11) 0.0475(15) 0.0208(10) 0.0145(10) 0.0088(9) 0.0157(10)
C25 0.0196(12) 0.0295(13) 0.0470(14) 0.0228(11) 0.0127(10) 0.0058(10)
C27 0.0170(11) 0.0420(14) 0.0171(9) -0.0033(9) -0.0004(8) 0.0073(10)
C28 0.0182(11) 0.0243(11) 0.0209(10) -0.0012(8) 0.0013(8) 0.0012(9)
C29 0.0126(10) 0.0192(10) 0.0171(8) 0.0005(7) 0.0028(7) 0.0008(8)
C30 0.0355(9) 0.0292(8) 0.0379(10) 0.0005(8) 0.0078(8) -0.0092(8)

loop_
_atom_type_symbol
_atom_type_description
_atom_type_scat_dispersion_real
_atom_type_scat_dispersion_imag
_atom_type_scat_source
C C 0.0033 0.0016 'International Tables Vol C Tables 4.2.6.8 and 6.1.1.4'
H H 0.0000 0.0000 'International Tables Vol C Tables 4.2.6.8 and 6.1.1.4'
N N 0.0061 0.0033 'International Tables Vol C Tables 4.2.6.8 and 6.1.1.4'
O O 0.0106 0.0060 'International Tables Vol C Tables 4.2.6.8 and 6.1.1.4'
Cl Cl 0.1484 0.1585 'International Tables Vol C Tables 4.2.6.8 and 6.1.1.4'
Ru Ru -1.2594 0.8363 'International Tables Vol C Tables 4.2.6.8 and 6.1.1.4'
S S 0.1246 0.1234 'International Tables Vol C Tables 4.2.6.8 and 6.1.1.4'
P P 0.1023 0.0942 'International Tables Vol C Tables 4.2.6.8 and 6.1.1.4'

loop_
_geom_angle_atom_site_label_1
_geom_angle_atom_site_label_2
_geom_angle_atom_site_label_3
_geom_angle
C29 Ru1 N1 171.35(7)
C29 Ru1 S1 95.36(6)
N1 Ru1 S1 83.69(4)
C29 Ru1 P1 98.10(6)
N1 Ru1 P1 81.44(4)
S1 Ru1 P1 162.989(18)
C29 Ru1 Cl02 98.57(6)
N1 Ru1 Cl02 90.05(4)
S1 Ru1 Cl02 99.636(16)
P1 Ru1 Cl02 88.624(16)
C29 Ru1 H15 88.3(10)
N1 Ru1 H15 83.1(10)
S1 Ru1 H15 82.9(10)
P1 Ru1 H15 87.1(10)
Cl02 Ru1 H15 172.4(10)
C14 N1 C15 119.14(16)
C14 N1 Ru1 122.49(13)
C15 N1 Ru1 117.98(12)
C2 C1 C6 121.46(18)
C2 C1 S1 117.82(14)
C6 C1 S1 120.70(15)
C1 C2 C3 119.31(19)
C1 C2 H2 117.7(16)
C3 C2 H2 123.0(16)
O1 S1 C7 108.95(8)
O1 S1 C1 104.54(9)
C7 S1 C1 98.87(9)
O1 S1 Ru1 119.48(6)
C7 S1 Ru1 100.44(6)
C1 S1 Ru1 121.85(6)
C17 P1 C23 103.74(9)
C17 P1 C16 106.65(9)
C23 P1 C16 101.36(9)
C17 P1 Ru1 117.71(6)
C23 P1 Ru1 124.32(7)
C16 P1 Ru1 100.48(7)
C6 C5 C4 120.59(19)
C6 C5 H5 119.8(15)
C4 C5 H5 119.6(15)
C5 C6 C1 118.61(19)
C5 C6 H6 121.1(15)
C1 C6 H6 120.3(15)
C8 C7 C15 120.97(18)
C8 C7 S1 120.94(15)
C15 C7 S1 117.98(14)
C7 C8 C9 120.1(2)
C7 C8 H8 120.2(15)
C9 C8 H8 119.7(15)
C10 C9 C8 120.13(19)
C10 C9 H9 118.7(17)
C8 C9 H9 121.2(17)
C9 C10 C11 120.90(19)
C9 C10 H10 121.4(16)
C11 C10 H10 117.6(16)
C10 C11 C12 123.29(19)
C10 C11 C15 118.82(19)
C12 C11 C15 117.84(18)
C13 C12 C11 119.72(19)
C13 C12 H12 122.1(17)
C11 C12 H12 118.1(17)
C12 C13 C14 119.76(19)
C12 C13 H13 122.8(16)
C14 C13 H13 117.3(16)
C4 C3 C2 119.8(2)
C4 C3 H3 119.3(16)
C2 C3 H3 120.9(16)
C5 C4 C3 120.2(2)
C5 C4 H4 116.8(17)
C3 C4 H4 122.9(17)
N1 C14 C13 122.07(18)
N1 C14 C16 117.03(17)
C13 C14 C16 120.89(18)
N1 C15 C7 119.49(17)
N1 C15 C11 121.44(18)
C7 C15 C11 119.03(18)
C14 C16 P1 112.19(13)
C14 C16 H16B 109.5(16)
P1 C16 H16B 114.7(15)
C14 C16 H16A 107.6(15)
P1 C16 H16A 101.9(16)
H16B C16 H16A 111(2)
C18 C17 C22 119.02(18)
C18 C17 P1 122.72(16)
C22 C17 P1 118.18(15)
C17 C18 C19 120.3(2)
C17 C18 H18 120.4(16)
C19 C18 H18 119.3(16)
C20 C19 C18 120.1(2)
C20 C19 H19 118.8(16)
C18 C19 H19 121.0(16)
C21 C20 C19 120.1(2)
C21 C20 H20 119.6(18)
C19 C20 H20 120.3(18)
C20 C21 C22 120.4(2)
C20 C21 H21 121.1(18)
C22 C21 H21 118.5(18)
C21 C22 C17 120.1(2)
C21 C22 H22 120.8(17)
C17 C22 H22 119.0(17)
C24 C23 C28 119.69(19)
C24 C23 P1 120.97(16)
C28 C23 P1 119.32(16)
C23 C24 C25 119.8(2)
C23 C24 H24 121.7(15)
C25 C24 H24 118.4(15)
C27 C26 C25 120.0(2)
C27 C26 H26 118.5(18)
C25 C26 H26 121.5(18)
C26 C25 C24 120.4(2)
C26 C25 H25 117.5(19)
C24 C25 H25 122(2)
C26 C27 C28 120.3(2)
C26 C27 H27 120.3(16)
C28 C27 H27 119.4(17)
C27 C28 C23 119.9(2)
C27 C28 H28 119.8(15)
C23 C28 H28 120.3(15)
O2 C29 Ru1 176.54(18)
Cl1 C30 Cl2 111.84(16)
Cl1 C30 H30B 110(2)
Cl2 C30 H30B 108(2)
Cl1 C30 H30A 105(3)
Cl2 C30 H30A 110(3)
H30B C30 H30A 113(3)

loop_
_geom_bond_atom_site_label_1
_geom_bond_atom_site_label_2
_geom_bond_distance
Ru1 C29 1.852(2)
Ru1 N1 2.1361(16)
Ru1 S1 2.2850(5)
Ru1 P1 2.3070(5)
Ru1 Cl02 2.5003(5)
Ru1 H15 1.56(3)
Cl1 C30 1.745(3)
O1 S1 1.4780(13)
N1 C14 1.331(2)
N1 C15 1.378(2)
C1 C2 1.382(3)
C1 C6 1.393(3)
C1 S1 1.7988(19)
Cl2 C30 1.745(3)
O2 C29 1.145(3)
C2 C3 1.390(3)
C2 H2 0.94(3)
S1 C7 1.7903(19)
P1 C17 1.8178(19)
P1 C23 1.8204(19)
P1 C16 1.838(2)
C5 C6 1.385(3)
C5 C4 1.386(3)
C5 H5 0.96(2)
C6 H6 0.89(2)
C7 C8 1.372(3)
C7 C15 1.408(3)
C8 C9 1.408(3)
C8 H8 0.94(2)
C9 C10 1.372(3)
C9 H9 0.97(3)
C10 C11 1.412(3)
C10 H10 0.90(3)
C11 C12 1.414(3)
C11 C15 1.420(3)
C12 C13 1.363(3)
C12 H12 0.87(3)
C13 C14 1.416(3)
C13 H13 0.92(3)
C3 C4 1.389(3)
C3 H3 0.89(3)
C4 H4 0.89(3)
C14 C16 1.492(3)
C16 H16B 0.93(3)
C16 H16A 0.90(2)
C17 C18 1.394(3)
C17 C22 1.396(3)
C18 C19 1.394(3)
C18 H18 0.92(3)
C19 C20 1.382(4)
C19 H19 0.97(3)
C20 C21 1.378(3)
C20 H20 0.91(3)
C21 C22 1.391(3)
C21 H21 0.90(3)
C22 H22 0.89(3)
C23 C24 1.381(3)
C23 C28 1.397(3)
C24 C25 1.392(3)
C24 H24 0.98(3)
C26 C27 1.374(4)
C26 C25 1.381(4)
C26 H26 0.89(3)
C25 H25 0.89(3)
C27 C28 1.389(3)
C27 H27 0.91(3)
C28 H28 0.95(3)
C30 H30B 0.94(4)
C30 H30A 0.99(5)

loop_
_geom_torsion_atom_site_label_1
_geom_torsion_atom_site_label_2
_geom_torsion_atom_site_label_3
_geom_torsion_atom_site_label_4
_geom_torsion
C6 C1 C2 C3 0.2(3)
S1 C1 C2 C3 178.37(16)
C2 C1 S1 O1 -2.09(18)
C6 C1 S1 O1 176.08(16)
C2 C1 S1 C7 -114.42(16)
C6 C1 S1 C7 63.75(17)
C2 C1 S1 Ru1 137.35(13)
C6 C1 S1 Ru1 -44.48(19)
C4 C5 C6 C1 0.1(3)
C2 C1 C6 C5 -0.1(3)
S1 C1 C6 C5 -178.19(16)
O1 S1 C7 C8 -46.95(18)
C1 S1 C7 C8 61.85(17)
Ru1 S1 C7 C8 -173.28(15)
O1 S1 C7 C15 129.33(14)
C1 S1 C7 C15 -121.87(15)
Ru1 S1 C7 C15 3.00(15)
C15 C7 C8 C9 -2.1(3)
S1 C7 C8 C9 174.07(15)
C7 C8 C9 C10 1.8(3)
C8 C9 C10 C11 0.4(3)
C9 C10 C11 C12 -179.5(2)
C9 C10 C11 C15 -2.3(3)
C10 C11 C12 C13 176.97(19)
C15 C11 C12 C13 -0.3(3)
C11 C12 C13 C14 -1.1(3)
C1 C2 C3 C4 -0.4(3)
C6 C5 C4 C3 -0.3(3)
C2 C3 C4 C5 0.4(3)
C15 N1 C14 C13 0.1(3)
Ru1 N1 C14 C13 -172.62(14)
C15 N1 C14 C16 -178.53(16)
Ru1 N1 C14 C16 8.7(2)
C12 C13 C14 N1 1.3(3)
C12 C13 C14 C16 179.85(18)
C14 N1 C15 C7 -179.25(16)
Ru1 N1 C15 C7 -6.2(2)
C14 N1 C15 C11 -1.6(3)
Ru1 N1 C15 C11 171.46(13)
C8 C7 C15 N1 177.92(17)
S1 C7 C15 N1 1.6(2)
C8 C7 C15 C11 0.2(3)
S1 C7 C15 C11 -176.07(13)
C10 C11 C15 N1 -175.71(17)
C12 C11 C15 N1 1.7(3)
C10 C11 C15 C7 2.0(3)
C12 C11 C15 C7 179.36(17)
N1 C14 C16 P1 -24.5(2)
C13 C14 C16 P1 156.84(15)
C17 P1 C16 C14 -97.08(15)
C23 P1 C16 C14 154.68(14)
Ru1 P1 C16 C14 26.21(15)
C23 P1 C17 C18 124.91(17)
C16 P1 C17 C18 18.36(19)
Ru1 P1 C17 C18 -93.45(17)
C23 P1 C17 C22 -58.24(18)
C16 P1 C17 C22 -164.79(16)
Ru1 P1 C17 C22 83.39(16)
C22 C17 C18 C19 0.5(3)
P1 C17 C18 C19 177.28(16)
C17 C18 C19 C20 -0.6(3)
C18 C19 C20 C21 0.1(3)
C19 C20 C21 C22 0.5(3)
C20 C21 C22 C17 -0.6(3)
C18 C17 C22 C21 0.1(3)
P1 C17 C22 C21 -176.81(17)
C17 P1 C23 C24 114.22(18)
C16 P1 C23 C24 -135.29(18)
Ru1 P1 C23 C24 -24.1(2)
C17 P1 C23 C28 -67.64(18)
C16 P1 C23 C28 42.85(18)
Ru1 P1 C23 C28 154.06(14)
C28 C23 C24 C25 -0.9(3)
P1 C23 C24 C25 177.20(18)
C27 C26 C25 C24 0.6(4)
C23 C24 C25 C26 0.3(4)
C25 C26 C27 C28 -0.9(4)
C26 C27 C28 C23 0.3(3)
C24 C23 C28 C27 0.6(3)
P1 C23 C28 C27 -177.53(17)
